data_4125493
loop_
_publ_author_name
'Karak, Suvendu'
'Kandambeth, Sharath'
'Biswal, Bishnu P.'
'Sasmal, Himadri Sekhar'
'Kumar, Sushil'
'Pachfule, Pradip'
'Banerjee, Rahul'

_publ_section_title
;
 Constructing Ultraporous Covalent Organic Frameworks in Seconds via an
 Organic Terracotta Process.
;
_journal_issue 5
_journal_name_full 'Journal of the American Chemical Society'
_journal_page_first 1856
_journal_page_last 1862
_journal_paper_doi 10.1021/jacs.6b08815
_journal_volume 139
_journal_year 2017
_chemical_formula_moiety 'C6 H5 O3 S, 0.5(C6 H10 N2)'
_chemical_formula_sum 'C9 H10 N O3 S'
_chemical_formula_weight 212.24
_chemical_name_systematic
;
 ?
;
_space_group_IT_number 61
_symmetry_cell_setting orthorhombic
_symmetry_space_group_name_Hall '-P 2ac 2ab'
_symmetry_space_group_name_H-M 'P b c a'
_atom_sites_solution_hydrogens geom
_atom_sites_solution_primary direct
_atom_sites_solution_secondary difmap
_audit_creation_method SHELXL-97
_cell_angle_alpha 90.00
_cell_angle_beta 90.00
_cell_angle_gamma 90.00
_cell_formula_units_Z 8
_cell_length_a 7.3346(2)
_cell_length_b 7.5087(2)
_cell_length_c 36.7164(14)
_cell_measurement_reflns_used 1781
_cell_measurement_temperature 293(2)
_cell_measurement_theta_max 25.00
_cell_measurement_theta_min 3.00
_cell_volume 2022.09(11)
_computing_structure_refinement 'SHELXL-97 (Sheldrick, 2008)'
_diffrn_ambient_temperature 293(2)
_diffrn_measured_fraction_theta_full 0.999
_diffrn_measured_fraction_theta_max 0.999
_diffrn_measurement_device_type 'Supernova (Mo) D-Ray source'
_diffrn_measurement_method '\w scans'
_diffrn_radiation_monochromator graphite
_diffrn_radiation_source 'fine-focus sealed tube'
_diffrn_radiation_type MoK\a
_diffrn_radiation_wavelength 0.71073
_diffrn_reflns_av_R_equivalents 0.0305
_diffrn_reflns_av_sigmaI/netI 0.0273
_diffrn_reflns_limit_h_max 8
_diffrn_reflns_limit_h_min -5
_diffrn_reflns_limit_k_max 8
_diffrn_reflns_limit_k_min -8
_diffrn_reflns_limit_l_max 40
_diffrn_reflns_limit_l_min -43
_diffrn_reflns_number 5245
_diffrn_reflns_theta_full 24.98
_diffrn_reflns_theta_max 24.98
_diffrn_reflns_theta_min 2.99
_exptl_absorpt_coefficient_mu 0.300
_exptl_absorpt_correction_T_max 0.9479
_exptl_absorpt_correction_T_min 0.9207
_exptl_absorpt_correction_type multi-scan
_exptl_absorpt_process_details Crysalispro
_exptl_crystal_colour colorless
_exptl_crystal_density_diffrn 1.394
_exptl_crystal_density_method 'not measured'
_exptl_crystal_description block
_exptl_crystal_F_000 888
_exptl_crystal_size_max 0.28
_exptl_crystal_size_mid 0.25
_exptl_crystal_size_min 0.18
_refine_diff_density_max 0.368
_refine_diff_density_min -0.338
_refine_diff_density_rms 0.063
_refine_ls_extinction_method none
_refine_ls_goodness_of_fit_ref 1.104
_refine_ls_hydrogen_treatment mixed
_refine_ls_matrix_type full
_refine_ls_number_parameters 131
_refine_ls_number_reflns 1781
_refine_ls_number_restraints 1
_refine_ls_restrained_S_all 1.104
_refine_ls_R_factor_all 0.0558
_refine_ls_R_factor_gt 0.0471
_refine_ls_shift/su_max 0.001
_refine_ls_shift/su_mean 0.000
_refine_ls_structure_factor_coef Fsqd
_refine_ls_weighting_details 'calc w=1/[\s^2^(Fo^2^)+(0.0638P)^2^+2.0970P] where P=(Fo^2^+2Fc^2^)/3'
_refine_ls_weighting_scheme calc
_refine_ls_wR_factor_gt 0.1353
_refine_ls_wR_factor_ref 0.1405
_reflns_number_gt 1503
_reflns_number_total 1781
_reflns_threshold_expression >2\s(I)
_cod_data_source_file ja6b08815_si_002.cif
_cod_data_source_block BSA-Pa-1
_cod_depositor_comments 'Adding full bibliography for 4125492--4125502.cif.'
_cod_database_code 4125493

loop_
_symmetry_equiv_pos_as_xyz
'x, y, z'
'-x+1/2, -y, z+1/2'
'x+1/2, -y+1/2, -z'
'-x, y+1/2, -z+1/2'
'-x, -y, -z'
'x-1/2, y, -z-1/2'
'-x-1/2, y-1/2, z'
'x, -y-1/2, z-1/2'

loop_
_atom_site_label
_atom_site_type_symbol
_atom_site_fract_x
_atom_site_fract_y
_atom_site_fract_z
_atom_site_U_iso_or_equiv
_atom_site_adp_type
_atom_site_occupancy
_atom_site_symmetry_multiplicity
_atom_site_calc_flag
_atom_site_refinement_flags
C1 C 0.4908(3) 0.5036(4) 0.34887(7) 0.0313(6) Uani 1 1 d .
C2 C 0.3680(5) 0.5810(4) 0.32550(8) 0.0471(8) Uani 1 1 d .
H2 H 0.2879 0.6681 0.3337 0.056 Uiso 1 1 calc R
C3 C 0.3656(6) 0.5269(6) 0.28938(9) 0.0617(10) Uani 1 1 d .
H3 H 0.2826 0.5783 0.2734 0.074 Uiso 1 1 calc R
C4 C 0.4822(5) 0.4002(6) 0.27690(10) 0.0614(11) Uani 1 1 d .
H4 H 0.4797 0.3661 0.2526 0.074 Uiso 1 1 calc R
C5 C 0.6034(5) 0.3231(6) 0.30042(9) 0.0624(11) Uani 1 1 d .
H5 H 0.6828 0.2356 0.2921 0.075 Uiso 1 1 calc R
C6 C 0.6087(5) 0.3746(4) 0.33664(8) 0.0495(8) Uani 1 1 d .
H6 H 0.6915 0.3222 0.3526 0.059 Uiso 1 1 calc R
C7 C 1.0111(3) 0.5195(3) 0.46321(7) 0.0267(6) Uani 1 1 d .
C8 C 1.1460(4) 0.5882(4) 0.48479(8) 0.0437(8) Uani 1 1 d .
H8 H 1.2446 0.6472 0.4744 0.052 Uiso 1 1 calc R
C9 C 1.1342(4) 0.5688(5) 0.52212(8) 0.0453(8) Uani 1 1 d D
N1 N 1.0238(3) 0.5376(3) 0.42381(6) 0.0283(5) Uani 1 1 d .
H1A H 1.1245 0.5975 0.4181 0.042 Uiso 1 1 calc R
H1B H 0.9268 0.5963 0.4156 0.042 Uiso 1 1 calc R
H1C H 1.0277 0.4300 0.4137 0.042 Uiso 1 1 calc R
O1 O 0.3598(3) 0.7034(3) 0.39970(5) 0.0387(5) Uani 1 1 d .
O2 O 0.4732(3) 0.4140(3) 0.41729(6) 0.0419(6) Uani 1 1 d .
O3 O 0.6814(3) 0.6490(3) 0.40013(5) 0.0387(5) Uani 1 1 d .
S1 S 0.50278(8) 0.56981(9) 0.395320(18) 0.0268(3) Uani 1 1 d .
H9 H 1.222(4) 0.611(5) 0.5382(8) 0.066(11) Uiso 1 1 d D

loop_
_atom_site_aniso_label
_atom_site_aniso_U_11
_atom_site_aniso_U_22
_atom_site_aniso_U_33
_atom_site_aniso_U_23
_atom_site_aniso_U_13
_atom_site_aniso_U_12
C1 0.0298(15) 0.0315(15) 0.0326(14) 0.0005(12) -0.0015(11) -0.0018(12)
C2 0.0482(19) 0.0461(18) 0.0468(18) 0.0048(15) -0.0080(15) 0.0104(16)
C3 0.073(3) 0.071(2) 0.0408(18) 0.0069(18) -0.0208(18) 0.003(2)
C4 0.080(3) 0.068(2) 0.0367(18) -0.0068(17) -0.0025(17) -0.004(2)
C5 0.071(3) 0.071(2) 0.0447(19) -0.0120(18) 0.0063(17) 0.019(2)
C6 0.053(2) 0.0534(19) 0.0418(17) -0.0008(15) -0.0032(14) 0.0185(17)
C7 0.0279(14) 0.0219(13) 0.0304(14) 0.0001(11) -0.0015(10) 0.0012(11)
C8 0.0385(17) 0.0560(19) 0.0366(16) 0.0038(14) 0.0024(13) -0.0236(15)
C9 0.0399(17) 0.059(2) 0.0374(16) 0.0002(15) -0.0061(13) -0.0227(16)
N1 0.0306(12) 0.0238(11) 0.0304(12) 0.0005(9) -0.0004(9) 0.0011(9)
O1 0.0322(11) 0.0332(11) 0.0508(12) -0.0093(9) 0.0022(9) 0.0046(9)
O2 0.0554(14) 0.0287(11) 0.0417(12) 0.0044(9) 0.0055(10) -0.0086(10)
O3 0.0255(10) 0.0487(12) 0.0419(11) 0.0024(9) -0.0037(8) -0.0096(10)
S1 0.0228(4) 0.0248(4) 0.0329(4) -0.0003(3) 0.0017(2) -0.0025(3)

loop_
_atom_type_symbol
_atom_type_description
_atom_type_scat_dispersion_real
_atom_type_scat_dispersion_imag
_atom_type_scat_source
C C 0.0033 0.0016 'International Tables Vol C Tables 4.2.6.8 and 6.1.1.4'
H H 0.0000 0.0000 'International Tables Vol C Tables 4.2.6.8 and 6.1.1.4'
N N 0.0061 0.0033 'International Tables Vol C Tables 4.2.6.8 and 6.1.1.4'
O O 0.0106 0.0060 'International Tables Vol C Tables 4.2.6.8 and 6.1.1.4'
S S 0.1246 0.1234 'International Tables Vol C Tables 4.2.6.8 and 6.1.1.4'

loop_
_geom_angle_atom_site_label_1
_geom_angle_atom_site_label_2
_geom_angle_atom_site_label_3
_geom_angle
_geom_angle_site_symmetry_1
C2 C1 C6 120.5(3) .
C2 C1 S1 120.9(2) .
C6 C1 S1 118.7(2) .
C1 C2 C3 118.8(3) .
C1 C2 H2 120.6 .
C3 C2 H2 120.6 .
C4 C3 C2 121.3(3) .
C4 C3 H3 119.4 .
C2 C3 H3 119.4 .
C3 C4 C5 119.5(3) .
C3 C4 H4 120.3 .
C5 C4 H4 120.3 .
C4 C5 C6 120.4(3) .
C4 C5 H5 119.8 .
C6 C5 H5 119.8 .
C1 C6 C5 119.5(3) .
C1 C6 H6 120.2 .
C5 C6 H6 120.2 .
C9 C7 C8 121.3(3) 5_766
C9 C7 N1 119.1(2) 5_766
C8 C7 N1 119.6(2) .
C7 C8 C9 119.3(3) .
C7 C8 H8 120.3 .
C9 C8 H8 120.3 .
C7 C9 C8 119.4(3) 5_766
C7 C9 H9 117(2) 5_766
C8 C9 H9 124(2) .
C7 N1 H1A 109.5 .
C7 N1 H1B 109.5 .
H1A N1 H1B 109.5 .
C7 N1 H1C 109.5 .
H1A N1 H1C 109.5 .
H1B N1 H1C 109.5 .
O2 S1 O3 113.68(12) .
O2 S1 O1 112.90(12) .
O3 S1 O1 110.73(12) .
O2 S1 C1 107.65(13) .
O3 S1 C1 106.02(12) .
O1 S1 C1 105.20(12) .

loop_
_geom_bond_atom_site_label_1
_geom_bond_atom_site_label_2
_geom_bond_distance
_geom_bond_site_symmetry_2
C1 C2 1.373(4) .
C1 C6 1.374(4) .
C1 S1 1.779(3) .
C2 C3 1.387(4) .
C2 H2 0.9300 .
C3 C4 1.359(5) .
C3 H3 0.9300 .
C4 C5 1.368(5) .
C4 H4 0.9300 .
C5 C6 1.385(4) .
C5 H5 0.9300 .
C6 H6 0.9300 .
C7 C9 1.366(4) 5_766
C7 C8 1.368(4) .
C7 N1 1.456(3) .
C8 C9 1.381(4) .
C8 H8 0.9300 .
C9 C7 1.366(4) 5_766
C9 H9 0.926(18) .
N1 H1A 0.8900 .
N1 H1B 0.8900 .
N1 H1C 0.8900 .
O1 S1 1.460(2) .
O2 S1 1.438(2) .
O3 S1 1.450(2) .

loop_
_geom_torsion_atom_site_label_1
_geom_torsion_atom_site_label_2
_geom_torsion_atom_site_label_3
_geom_torsion_atom_site_label_4
_geom_torsion
_geom_torsion_site_symmetry_1
_geom_torsion_site_symmetry_4
C6 C1 C2 C3 -0.2(5) . .
S1 C1 C2 C3 179.0(3) . .
C1 C2 C3 C4 -0.2(6) . .
C2 C3 C4 C5 0.6(6) . .
C3 C4 C5 C6 -0.6(6) . .
C2 C1 C6 C5 0.2(5) . .
S1 C1 C6 C5 -179.0(3) . .
C4 C5 C6 C1 0.2(6) . .
C9 C7 C8 C9 -0.5(5) 5_766 .
N1 C7 C8 C9 -179.3(3) . .
C7 C8 C9 C7 0.5(5) . 5_766
C2 C1 S1 O2 122.6(3) . .
C6 C1 S1 O2 -58.2(3) . .
C2 C1 S1 O3 -115.4(3) . .
C6 C1 S1 O3 63.8(3) . .
C2 C1 S1 O1 2.0(3) . .
C6 C1 S1 O1 -178.8(2) . .
